data_4085411
loop_
_publ_author_name
'W\/lodarska, Agata'
'Kozio\/l, Andrzej'
'Dranka, Maciej'
'Gryff-Keller, Adam'
'Szczeci\'nski, Przemys\/law'
'Jurkowski, Jakub'
'Pietrzykowski, Antoni'

_publ_section_title
;
 Synthesis, Structure, and Solution Dynamic Behavior of Nickel Complexes
 Bearing a 1,3-Diallyl-Substituted NHC Ligand
;
_journal_issue 3
_journal_name_full Organometallics
_journal_page_first 577
_journal_paper_doi 10.1021/om500939s
_journal_volume 34
_journal_year 2015
_chemical_formula_moiety 'C15 H19 N2 Ni, Br'
_chemical_formula_sum 'C15 H19 Br N2 Ni'
_chemical_formula_weight 365.94
_space_group_crystal_system monoclinic
_space_group_IT_number 4
_space_group_name_Hall 'P 2yb'
_space_group_name_H-M_alt 'P 1 21 1'
_symmetry_cell_setting monoclinic
_symmetry_Int_Tables_number 4
_symmetry_space_group_name_Hall 'P 2yb'
_symmetry_space_group_name_H-M 'P 1 21 1'
_atom_sites_solution_hydrogens geom
_atom_sites_solution_primary direct
_audit_creation_date 2014-08-19
_audit_creation_method
;
Olex2 1.2-beta
(compiled 2014.07.22 svn.r2960 for OlexSys, GUI svn.r4862)
;
_cell_angle_alpha 90
_cell_angle_beta 90.642(2)
_cell_angle_gamma 90
_cell_formula_units_Z 4
_cell_length_a 7.26228(16)
_cell_length_b 12.0198(3)
_cell_length_c 16.8199(4)
_cell_measurement_reflns_used 12978
_cell_measurement_temperature 120.0
_cell_measurement_theta_max 32.0360
_cell_measurement_theta_min 3.9690
_cell_volume 1468.14(6)
_computing_cell_refinement
;
CrysAlisPro, Agilent Technologies,
Version 1.171.37.33 (release 27-03-2014 CrysAlis171 .NET)
(compiled Mar 27 2014,17:12:48)
;
_computing_data_collection
;
CrysAlisPro, Agilent Technologies,
Version 1.171.37.33 (release 27-03-2014 CrysAlis171 .NET)
(compiled Mar 27 2014,17:12:48)
;
_computing_data_reduction
;
CrysAlisPro, Agilent Technologies,
Version 1.171.37.33 (release 27-03-2014 CrysAlis171 .NET)
(compiled Mar 27 2014,17:12:48)
;
_computing_molecular_graphics 'Olex2 (Dolomanov et al., 2009)'
_computing_publication_material 'Olex2 (Dolomanov et al., 2009)'
_computing_structure_refinement 'ShelXL (Sheldrick, 2008)'
_computing_structure_solution 'ShelXS (Sheldrick, 2008)'
_diffrn_ambient_temperature 120.0
_diffrn_detector 'CCD plate'
_diffrn_detector_area_resol_mean 10.3347
_diffrn_detector_type Atlas
_diffrn_measured_fraction_theta_full 0.998
_diffrn_measured_fraction_theta_max 0.998
_diffrn_measurement_details
;
  1 omega  -84.00  -34.00   1.0000   20.0000
omega____ theta____ kappa____ phi______ frames
    -      -19.4946 -179.0000 -180.0000 50

  2 omega   70.00  109.00   1.0000   20.0000
omega____ theta____ kappa____ phi______ frames
    -       20.2759  179.0000   90.0000 39

  3 omega   14.00   50.00   1.0000   20.0000
omega____ theta____ kappa____ phi______ frames
    -       20.2759  -57.0000   30.0000 36

  4 omega  -50.00   20.00   1.0000   20.0000
omega____ theta____ kappa____ phi______ frames
    -       20.2759  -19.0000  -30.0000 70

  5 omega  -95.00  -29.00   1.0000   20.0000
omega____ theta____ kappa____ phi______ frames
    -      -19.4946  -38.0000  -60.0000 66

  6 omega  -19.00   47.00   1.0000   20.0000
omega____ theta____ kappa____ phi______ frames
    -      -19.3384   19.0000   90.0000 66

  7 omega  -49.00  -22.00   1.0000   20.0000
omega____ theta____ kappa____ phi______ frames
    -      -19.3384   19.0000   90.0000 27

  8 omega   -1.00   96.00   1.0000   20.0000
omega____ theta____ kappa____ phi______ frames
    -       20.1196   77.0000   90.0000 97

  9 omega   56.00  106.00   1.0000   20.0000
omega____ theta____ kappa____ phi______ frames
    -       20.1196  179.0000  -90.0000 50

 10 omega  -14.00   35.00   1.0000   20.0000
omega____ theta____ kappa____ phi______ frames
    -       20.1196   77.0000  -60.0000 49

 11 omega  -93.00   10.00   1.0000   20.0000
omega____ theta____ kappa____ phi______ frames
    -      -19.3384  -57.0000   30.0000 103

 12 omega  -98.00   14.00   1.0000   20.0000
omega____ theta____ kappa____ phi______ frames
    -      -19.3384  -77.0000  150.0000 112

 13 omega  -93.00   10.00   1.0000   20.0000
omega____ theta____ kappa____ phi______ frames
    -      -19.3384  -57.0000 -150.0000 103

 14 omega  -49.00   23.00   1.0000   20.0000
omega____ theta____ kappa____ phi______ frames
    -      -19.3384   57.0000   90.0000 72

 15 omega    4.00   67.00   1.0000   20.0000
omega____ theta____ kappa____ phi______ frames
    -       20.1196 -108.0000  -36.0000 63

 16 omega   -4.00   62.00   1.0000   20.0000
omega____ theta____ kappa____ phi______ frames
    -       20.1196  -99.0000  120.0000 66

 17 omega  -56.00   47.00   1.0000   20.0000
omega____ theta____ kappa____ phi______ frames
    -       20.1196  -38.0000 -180.0000 103
;
_diffrn_measurement_device 'four-circle diffractometer'
_diffrn_measurement_device_type 'Xcalibur, Atlas, Gemini A Ultra'
_diffrn_measurement_method '\w scans'
_diffrn_orient_matrix_UB_11 -0.0158713000
_diffrn_orient_matrix_UB_12 -0.0146817000
_diffrn_orient_matrix_UB_13 0.0401945000
_diffrn_orient_matrix_UB_21 -0.0232663000
_diffrn_orient_matrix_UB_22 0.0560037000
_diffrn_orient_matrix_UB_23 0.0086210000
_diffrn_orient_matrix_UB_31 -0.0935079000
_diffrn_orient_matrix_UB_32 -0.0114397000
_diffrn_orient_matrix_UB_33 -0.0094336000
_diffrn_radiation_monochromator graphite
_diffrn_radiation_probe x-ray
_diffrn_radiation_type MoK\a
_diffrn_radiation_wavelength 0.71073
_diffrn_reflns_av_R_equivalents 0.0477
_diffrn_reflns_av_unetI/netI 0.0300
_diffrn_reflns_Laue_measured_fraction_full 0.998
_diffrn_reflns_Laue_measured_fraction_max 0.998
_diffrn_reflns_limit_h_max 9
_diffrn_reflns_limit_h_min -9
_diffrn_reflns_limit_k_max 15
_diffrn_reflns_limit_k_min -15
_diffrn_reflns_limit_l_max 21
_diffrn_reflns_limit_l_min -21
_diffrn_reflns_number 38180
_diffrn_reflns_point_group_measured_fraction_full 0.998
_diffrn_reflns_point_group_measured_fraction_max 0.999
_diffrn_reflns_theta_full 26.000
_diffrn_reflns_theta_max 27.370
_diffrn_reflns_theta_min 3.278
_diffrn_source 'Enhance (Mo) X-ray Source'
_exptl_absorpt_coefficient_mu 4.031
_exptl_absorpt_correction_T_max 0.641
_exptl_absorpt_correction_T_min 0.354
_exptl_absorpt_correction_type gaussian
_exptl_absorpt_process_details
;
CrysAlisPro, Agilent Technologies,
Version 1.171.37.33 (release 27-03-2014 CrysAlis171 .NET)
(compiled Mar 27 2014,17:12:48)
Numerical absorption correction based on gaussian integration over
            a multifaceted crystal model
Empirical absorption correction using spherical harmonics,
 implemented in SCALE3 ABSPACK scaling algorithm.
;
_exptl_crystal_colour orange
_exptl_crystal_colour_primary orange
_exptl_crystal_density_diffrn 1.656
_exptl_crystal_description needle
_exptl_crystal_F_000 744
_exptl_crystal_size_max 0.4213
_exptl_crystal_size_mid 0.1604
_exptl_crystal_size_min 0.153
_refine_diff_density_max 0.640
_refine_diff_density_min -0.467
_refine_diff_density_rms 0.075
_refine_ls_abs_structure_details
;
 Refined as an inversion twin.
;
_refine_ls_abs_structure_Flack 0.450(11)
_refine_ls_extinction_method none
_refine_ls_goodness_of_fit_ref 1.056
_refine_ls_hydrogen_treatment constr
_refine_ls_matrix_type full
_refine_ls_number_parameters 346
_refine_ls_number_reflns 6672
_refine_ls_number_restraints 1
_refine_ls_restrained_S_all 1.055
_refine_ls_R_factor_all 0.0322
_refine_ls_R_factor_gt 0.0281
_refine_ls_shift/su_max 0.000
_refine_ls_shift/su_mean 0.000
_refine_ls_structure_factor_coef Fsqd
_refine_ls_weighting_details 'w=1/[\s^2^(Fo^2^)+(0.0270P)^2^+1.3280P] where P=(Fo^2^+2Fc^2^)/3'
_refine_ls_weighting_scheme calc
_refine_ls_wR_factor_gt 0.0627
_refine_ls_wR_factor_ref 0.0649
_reflns_Friedel_coverage 0.909
_reflns_Friedel_fraction_full 0.999
_reflns_Friedel_fraction_max 0.999
_reflns_number_gt 6298
_reflns_number_total 6672
_reflns_threshold_expression 'I > 2\s(I)'
_cod_data_source_file om500939s_si_002.cif
_cod_data_source_block compound_1a
_cod_depositor_comments 'Adding full bibliography for 4085411--4085414.cif.'
_cod_original_sg_symbol_H-M 'P 21'
_cod_database_code 4085411
_shelxl_version_number 2014-3
_shelx_space_group_comment
;
The symmetry employed for this shelxl refinement is uniquely defined
by the following loop, which should always be used as a source of
symmetry information in preference to the above space-group names.
They are only intended as comments.
;

loop_
_space_group_symop_operation_xyz
'x, y, z'
'-x, y+1/2, -z'

loop_
_atom_site_label
_atom_site_type_symbol
_atom_site_fract_x
_atom_site_fract_y
_atom_site_fract_z
_atom_site_U_iso_or_equiv
_atom_site_adp_type
_atom_site_occupancy
_atom_site_site_symmetry_order
_atom_site_calc_flag
_atom_site_refinement_flags_posn
Ni1 Ni 0.35717(8) 0.58872(5) 0.02903(3) 0.01661(13) Uani 1 1 d .
N1 N 0.1214(5) 0.7674(3) 0.0325(2) 0.0173(8) Uani 1 1 d .
N2 N 0.0739(5) 0.6970(3) -0.0832(2) 0.0187(8) Uani 1 1 d .
C1 C 0.1761(6) 0.6839(4) -0.0160(3) 0.0176(9) Uani 1 1 d .
C2 C -0.0401(6) 0.7887(5) -0.0767(3) 0.0212(9) Uani 1 1 d .
H2 H -0.1241 0.8153 -0.1160 0.025 Uiso 1 1 calc R
C3 C -0.0098(7) 0.8333(4) -0.0040(3) 0.0216(10) Uani 1 1 d .
H3 H -0.0673 0.8974 0.0176 0.026 Uiso 1 1 calc R
C4 C 0.2078(6) 0.7798(5) 0.1113(3) 0.0198(9) Uani 1 1 d .
H4A H 0.1134 0.7973 0.1515 0.024 Uiso 1 1 calc R
H4B H 0.2990 0.8410 0.1107 0.024 Uiso 1 1 calc R
C5 C 0.3013(6) 0.6713(4) 0.1313(3) 0.0188(10) Uani 1 1 d .
H5 H 0.4052 0.6761 0.1707 0.023 Uiso 1 1 calc R
C6 C 0.2064(7) 0.5700(4) 0.1295(3) 0.0233(11) Uani 1 1 d .
H6A H 0.0795 0.5684 0.1153 0.028 Uiso 1 1 calc R
H6B H 0.2690 0.5029 0.1424 0.028 Uiso 1 1 calc R
C7 C 0.0838(7) 0.6291(4) -0.1558(3) 0.0198(10) Uani 1 1 d .
H7A H -0.0343 0.6348 -0.1855 0.024 Uiso 1 1 calc R
H7B H 0.1022 0.5501 -0.1410 0.024 Uiso 1 1 calc R
C8 C 0.2369(7) 0.6652(4) -0.2083(3) 0.0245(11) Uani 1 1 d .
H8 H 0.2594 0.7428 -0.2128 0.029 Uiso 1 1 calc R
C9 C 0.3428(7) 0.5979(5) -0.2486(3) 0.0244(10) Uani 1 1 d .
H9A H 0.3246 0.5198 -0.2456 0.029 Uiso 1 1 calc R
H9B H 0.4378 0.6273 -0.2808 0.029 Uiso 1 1 calc R
C10 C 0.6548(7) 0.4753(5) 0.1471(3) 0.0248(10) Uani 1 1 d .
H10A H 0.6704 0.5451 0.1766 0.037 Uiso 1 1 calc GR
H10B H 0.7718 0.4347 0.1467 0.037 Uiso 1 1 calc GR
H10C H 0.5607 0.4297 0.1728 0.037 Uiso 1 1 calc GR
C11 C 0.5958(6) 0.5004(4) 0.0634(3) 0.0203(10) Uani 1 1 d .
C12 C 0.4836(7) 0.4306(4) 0.0135(3) 0.0231(10) Uani 1 1 d .
H12 H 0.4342 0.3603 0.0278 0.028 Uiso 1 1 calc R
C13 C 0.4593(7) 0.4837(4) -0.0597(3) 0.0228(10) Uani 1 1 d .
H13 H 0.3877 0.4573 -0.1034 0.027 Uiso 1 1 calc R
C14 C 0.5642(6) 0.5873(4) -0.0567(3) 0.0223(10) Uani 1 1 d .
H14 H 0.5720 0.6405 -0.0982 0.027 Uiso 1 1 calc R
C15 C 0.6511(6) 0.5949(4) 0.0178(3) 0.0210(10) Uani 1 1 d .
H15 H 0.7321 0.6524 0.0350 0.025 Uiso 1 1 calc R
Ni2 Ni 0.65400(8) 0.51588(5) 0.45825(3) 0.01661(13) Uani 1 1 d .
N3 N 0.8911(6) 0.3401(3) 0.4726(2) 0.0201(8) Uani 1 1 d .
N4 N 0.9299(5) 0.4278(3) 0.5823(2) 0.0196(8) Uani 1 1 d .
C16 C 0.8347(6) 0.4313(4) 0.5122(3) 0.0176(9) Uani 1 1 d .
C17 C 1.0383(7) 0.3339(4) 0.5867(3) 0.0243(11) Uani 1 1 d .
H17 H 1.1144 0.3123 0.6303 0.029 Uiso 1 1 calc R
C18 C 1.0163(6) 0.2786(5) 0.5175(3) 0.0246(10) Uani 1 1 d .
H18 H 1.0746 0.2111 0.5025 0.030 Uiso 1 1 calc R
C19 C 0.8164(7) 0.3162(4) 0.3933(3) 0.0220(11) Uani 1 1 d .
H19A H 0.7265 0.2544 0.3960 0.026 Uiso 1 1 calc R
H19B H 0.9166 0.2942 0.3571 0.026 Uiso 1 1 calc R
C20 C 0.7232(7) 0.4207(4) 0.3633(3) 0.0224(11) Uani 1 1 d .
H20 H 0.6235 0.4093 0.3227 0.027 Uiso 1 1 calc R
C21 C 0.8149(7) 0.5211(5) 0.3591(3) 0.0238(10) Uani 1 1 d .
H21A H 0.9403 0.5259 0.3754 0.029 Uiso 1 1 calc R
H21B H 0.7525 0.5854 0.3400 0.029 Uiso 1 1 calc R
C22 C 0.9102(7) 0.5086(4) 0.6476(3) 0.0236(10) Uani 1 1 d .
H22A H 0.8771 0.5821 0.6250 0.028 Uiso 1 1 calc R
H22B H 1.0299 0.5165 0.6758 0.028 Uiso 1 1 calc R
C23 C 0.7664(7) 0.4746(5) 0.7059(3) 0.0250(10) Uani 1 1 d .
H23 H 0.7453 0.5230 0.7494 0.030 Uiso 1 1 calc R
C24 C 0.6681(8) 0.3843(5) 0.7020(3) 0.0291(11) Uani 1 1 d .
H24A H 0.6848 0.3335 0.6594 0.035 Uiso 1 1 calc R
H24B H 0.5795 0.3692 0.7417 0.035 Uiso 1 1 calc R
C25 C 0.3570(7) 0.5996(5) 0.3290(3) 0.0241(10) Uani 1 1 d .
H25A H 0.4544 0.6374 0.2995 0.036 Uiso 1 1 calc GR
H25B H 0.2422 0.6420 0.3239 0.036 Uiso 1 1 calc GR
H25C H 0.3387 0.5247 0.3073 0.036 Uiso 1 1 calc GR
C26 C 0.4115(6) 0.5916(4) 0.4145(3) 0.0186(9) Uani 1 1 d .
C27 C 0.5166(7) 0.6721(4) 0.4593(3) 0.0222(10) Uani 1 1 d .
H27 H 0.5629 0.7404 0.4394 0.027 Uiso 1 1 calc R
C28 C 0.5388(7) 0.6325(5) 0.5368(3) 0.0262(11) Uani 1 1 d .
H28 H 0.6046 0.6683 0.5786 0.031 Uiso 1 1 calc R
C29 C 0.4431(7) 0.5264(5) 0.5421(3) 0.0245(11) Uani 1 1 d .
H29 H 0.4376 0.4798 0.5876 0.029 Uiso 1 1 calc R
C30 C 0.3601(6) 0.5051(4) 0.4674(3) 0.0209(10) Uani 1 1 d .
H30 H 0.2831 0.4436 0.4547 0.025 Uiso 1 1 calc R
Br1 Br 0.76751(6) 0.78225(4) 0.20928(3) 0.02361(11) Uani 1 1 d .
Br2 Br 0.26087(6) 0.29529(4) 0.28030(3) 0.02448(12) Uani 1 1 d .

loop_
_atom_site_aniso_label
_atom_site_aniso_U_11
_atom_site_aniso_U_22
_atom_site_aniso_U_33
_atom_site_aniso_U_23
_atom_site_aniso_U_13
_atom_site_aniso_U_12
Ni1 0.0183(3) 0.0137(3) 0.0178(3) -0.0016(2) 0.0003(2) 0.0007(2)
N1 0.0224(18) 0.013(2) 0.0164(17) -0.0031(15) 0.0028(14) 0.0028(15)
N2 0.022(2) 0.018(2) 0.0166(19) -0.0019(16) -0.0003(15) 0.0005(16)
C1 0.020(2) 0.012(2) 0.021(2) -0.0021(17) 0.0007(18) -0.0028(18)
C2 0.020(2) 0.018(2) 0.026(2) 0.003(2) 0.0024(17) 0.005(2)
C3 0.024(2) 0.017(2) 0.024(2) -0.0006(18) 0.0048(19) 0.0068(19)
C4 0.023(2) 0.020(2) 0.017(2) -0.006(2) 0.0008(16) -0.004(2)
C5 0.019(2) 0.022(3) 0.016(2) -0.0034(18) 0.0029(18) 0.0002(19)
C6 0.024(2) 0.022(3) 0.024(2) 0.001(2) 0.003(2) 0.003(2)
C7 0.025(2) 0.018(2) 0.016(2) -0.0036(18) -0.0046(18) 0.0002(19)
C8 0.042(3) 0.014(2) 0.017(2) 0.0023(18) 0.001(2) -0.005(2)
C9 0.026(2) 0.025(3) 0.022(2) 0.001(2) -0.0005(19) 0.002(2)
C10 0.026(2) 0.021(3) 0.028(3) 0.003(2) 0.000(2) 0.004(2)
C11 0.018(2) 0.017(3) 0.026(2) 0.0015(19) 0.0021(18) 0.0050(18)
C12 0.024(2) 0.011(2) 0.034(3) -0.0049(19) 0.005(2) 0.0009(18)
C13 0.021(2) 0.022(3) 0.025(2) -0.009(2) 0.0011(19) 0.0048(19)
C14 0.023(2) 0.021(2) 0.023(2) -0.002(2) 0.0064(19) 0.003(2)
C15 0.018(2) 0.016(2) 0.030(2) 0.002(2) 0.0022(18) 0.0009(19)
Ni2 0.0182(3) 0.0148(3) 0.0168(3) -0.0010(2) -0.0002(2) 0.0001(2)
N3 0.022(2) 0.017(2) 0.021(2) 0.0006(16) 0.0009(16) 0.0013(16)
N4 0.0189(19) 0.019(2) 0.020(2) 0.0006(16) 0.0004(16) 0.0015(16)
C16 0.018(2) 0.017(2) 0.018(2) -0.0008(17) 0.0019(18) -0.0005(18)
C17 0.021(2) 0.027(3) 0.025(2) 0.004(2) -0.0013(19) 0.006(2)
C18 0.025(2) 0.020(3) 0.029(3) 0.006(2) 0.004(2) 0.009(2)
C19 0.024(2) 0.024(3) 0.018(2) -0.0063(18) 0.0033(18) -0.0011(19)
C20 0.030(3) 0.025(3) 0.013(2) -0.0063(19) 0.0014(19) 0.002(2)
C21 0.027(2) 0.026(3) 0.019(2) 0.001(2) 0.0045(19) 0.000(2)
C22 0.030(3) 0.022(3) 0.019(2) -0.005(2) -0.0017(19) -0.001(2)
C23 0.024(2) 0.030(3) 0.021(2) -0.003(2) -0.0009(19) 0.003(2)
C24 0.036(3) 0.023(3) 0.028(3) 0.005(2) 0.008(2) 0.006(2)
C25 0.031(3) 0.019(2) 0.022(2) 0.004(2) -0.005(2) 0.000(2)
C26 0.021(2) 0.014(2) 0.021(2) 0.0010(19) -0.0031(17) 0.0004(19)
C27 0.023(2) 0.013(2) 0.030(3) -0.0046(19) -0.001(2) 0.0031(19)
C28 0.026(3) 0.027(3) 0.026(3) -0.011(2) -0.002(2) 0.006(2)
C29 0.022(2) 0.028(3) 0.024(2) 0.003(2) 0.0062(19) 0.007(2)
C30 0.016(2) 0.019(3) 0.027(2) -0.001(2) -0.0028(18) 0.0023(19)
Br1 0.0231(2) 0.0219(2) 0.0258(2) -0.0006(2) 0.00097(17) -0.0013(2)
Br2 0.0280(2) 0.0174(3) 0.0280(2) 0.0013(2) -0.00327(19) -0.0032(2)

loop_
_atom_type_symbol
_atom_type_description
_atom_type_scat_dispersion_real
_atom_type_scat_dispersion_imag
_atom_type_scat_source
C C 0.0033 0.0016 'International Tables Vol C Tables 4.2.6.8 and 6.1.1.4'
H H 0.0000 0.0000 'International Tables Vol C Tables 4.2.6.8 and 6.1.1.4'
N N 0.0061 0.0033 'International Tables Vol C Tables 4.2.6.8 and 6.1.1.4'
Ni Ni 0.3393 1.1124 'International Tables Vol C Tables 4.2.6.8 and 6.1.1.4'
Br Br -0.2901 2.4595 'International Tables Vol C Tables 4.2.6.8 and 6.1.1.4'

loop_
_exptl_crystal_face_index_h
_exptl_crystal_face_index_k
_exptl_crystal_face_index_l
_exptl_crystal_face_perp_dist
0 1 0 0.0411
1 -2 23 0.0550
-10 -1 6 0.1766
10 3 -4 0.2067
0 -16 -9 0.0907
0 2 -24 0.0810
6 2 -19 0.1479
1 -5 -23 0.0845
-5 -11 13 0.1538
2 -16 -6 0.1076
5 -12 12 0.1238
0 16 -6 0.0424

loop_
_geom_angle_atom_site_label_1
_geom_angle_atom_site_label_2
_geom_angle_atom_site_label_3
_geom_angle
C1 Ni1 C5 84.2(2)
C1 Ni1 C6 91.2(2)
C1 Ni1 C11 168.17(19)
C1 Ni1 C12 142.1(2)
C1 Ni1 C13 109.2(2)
C1 Ni1 C14 103.3(2)
C1 Ni1 C15 129.08(19)
C5 Ni1 C6 40.2(2)
C5 Ni1 C11 100.67(19)
C5 Ni1 C12 129.1(2)
C5 Ni1 C13 166.6(2)
C5 Ni1 C14 137.63(19)
C5 Ni1 C15 105.42(19)
C6 Ni1 C11 99.48(19)
C6 Ni1 C12 103.9(2)
C6 Ni1 C13 136.2(2)
C6 Ni1 C14 165.2(2)
C6 Ni1 C15 128.4(2)
C11 Ni1 C12 39.57(19)
C11 Ni1 C15 39.30(18)
C12 Ni1 C15 65.7(2)
C13 Ni1 C11 66.15(19)
C13 Ni1 C12 38.6(2)
C13 Ni1 C15 66.30(19)
C14 Ni1 C11 65.83(19)
C14 Ni1 C12 66.1(2)
C14 Ni1 C13 40.8(2)
C14 Ni1 C15 38.52(18)
C1 N1 C3 111.4(4)
C1 N1 C4 119.5(4)
C3 N1 C4 129.1(4)
C1 N2 C2 110.5(4)
C1 N2 C7 126.6(4)
C2 N2 C7 122.8(4)
N1 C1 Ni1 114.4(3)
N2 C1 Ni1 140.8(4)
N2 C1 N1 104.7(4)
C3 C2 N2 107.2(4)
C2 C3 N1 106.2(4)
N1 C4 C5 107.5(4)
C4 C5 Ni1 109.1(3)
C6 C5 Ni1 70.0(3)
C6 C5 C4 121.8(4)
C5 C6 Ni1 69.7(3)
N2 C7 C8 111.9(4)
C9 C8 C7 124.9(5)
C10 C11 Ni1 125.8(3)
C12 C11 Ni1 71.0(3)
C12 C11 C10 126.0(5)
C15 C11 Ni1 71.8(3)
C15 C11 C10 125.8(5)
C15 C11 C12 108.1(4)
C11 C12 Ni1 69.5(3)
C13 C12 Ni1 69.5(3)
C13 C12 C11 108.3(4)
C12 C13 Ni1 71.9(3)
C12 C13 C14 107.4(4)
C14 C13 Ni1 69.5(3)
C13 C14 Ni1 69.7(3)
C15 C14 Ni1 72.8(3)
C15 C14 C13 108.5(5)
C11 C15 Ni1 68.9(3)
C14 C15 Ni1 68.7(3)
C14 C15 C11 107.5(5)
C16 Ni2 C20 84.1(2)
C16 Ni2 C21 90.5(2)
C16 Ni2 C26 167.29(19)
C16 Ni2 C27 142.8(2)
C16 Ni2 C28 109.6(2)
C16 Ni2 C29 102.6(2)
C16 Ni2 C30 128.38(19)
C20 Ni2 C21 39.6(2)
C20 Ni2 C26 100.49(19)
C20 Ni2 C27 128.6(2)
C20 Ni2 C28 166.2(2)
C20 Ni2 C29 138.7(2)
C20 Ni2 C30 106.1(2)
C21 Ni2 C26 100.66(19)
C21 Ni2 C27 104.6(2)
C21 Ni2 C28 136.5(2)
C21 Ni2 C29 166.7(2)
C21 Ni2 C30 129.61(19)
C26 Ni2 C27 39.74(19)
C26 Ni2 C30 39.00(18)
C27 Ni2 C30 65.49(19)
C28 Ni2 C26 66.1(2)
C28 Ni2 C27 38.51(19)
C28 Ni2 C30 65.9(2)
C29 Ni2 C26 66.09(18)
C29 Ni2 C27 66.1(2)
C29 Ni2 C28 40.5(2)
C29 Ni2 C30 38.80(19)
C16 N3 C18 111.4(4)
C16 N3 C19 119.9(4)
C18 N3 C19 128.7(4)
C16 N4 C17 110.9(4)
C16 N4 C22 124.9(4)
C17 N4 C22 124.1(4)
N3 C16 Ni2 114.4(3)
N3 C16 N4 104.4(4)
N4 C16 Ni2 141.1(4)
C18 C17 N4 107.2(4)
C17 C18 N3 106.1(4)
N3 C19 C20 107.5(4)
C19 C20 Ni2 108.6(3)
C21 C20 Ni2 70.8(3)
C21 C20 C19 122.0(5)
C20 C21 Ni2 69.6(3)
N4 C22 C23 112.4(4)
C24 C23 C22 125.6(5)
C25 C26 Ni2 125.2(3)
C27 C26 Ni2 70.8(3)
C27 C26 C25 126.5(5)
C30 C26 Ni2 72.0(3)
C30 C26 C25 125.6(4)
C30 C26 C27 107.8(4)
C26 C27 Ni2 69.4(3)
C28 C27 Ni2 69.9(3)
C28 C27 C26 108.3(5)
C27 C28 Ni2 71.5(3)
C27 C28 C29 107.8(4)
C29 C28 Ni2 69.4(3)
C28 C29 Ni2 70.1(3)
C30 C29 Ni2 72.5(3)
C30 C29 C28 107.7(5)
C26 C30 Ni2 69.0(3)
C29 C30 Ni2 68.7(3)
C29 C30 C26 108.2(4)

loop_
_geom_bond_atom_site_label_1
_geom_bond_atom_site_label_2
_geom_bond_distance
Ni1 C1 1.895(5)
Ni1 C5 2.031(5)
Ni1 C6 2.036(5)
Ni1 C11 2.108(5)
Ni1 C12 2.128(5)
Ni1 C13 2.096(5)
Ni1 C14 2.094(5)
Ni1 C15 2.146(5)
N1 C1 1.355(6)
N1 C3 1.378(7)
N1 C4 1.469(5)
N2 C1 1.354(6)
N2 C2 1.383(6)
N2 C7 1.473(6)
C2 C3 1.350(7)
C4 C5 1.506(7)
C5 C6 1.399(7)
C7 C8 1.492(7)
C8 C9 1.311(7)
C10 C11 1.497(7)
C11 C12 1.434(7)
C11 C15 1.431(7)
C12 C13 1.396(7)
C13 C14 1.460(7)
C14 C15 1.400(7)
Ni2 C16 1.885(5)
Ni2 C20 2.032(5)
Ni2 C21 2.047(4)
Ni2 C26 2.107(5)
Ni2 C27 2.126(5)
Ni2 C28 2.106(5)
Ni2 C29 2.097(5)
Ni2 C30 2.146(5)
N3 C16 1.349(6)
N3 C18 1.389(6)
N3 C19 1.462(6)
N4 C16 1.361(6)
N4 C17 1.376(6)
N4 C22 1.475(6)
C17 C18 1.348(7)
C19 C20 1.512(7)
C20 C21 1.380(7)
C22 C23 1.497(7)
C23 C24 1.300(8)
C25 C26 1.492(6)
C26 C27 1.439(7)
C26 C30 1.420(7)
C27 C28 1.396(7)
C28 C29 1.455(8)
C29 C30 1.410(7)

loop_
_geom_torsion_atom_site_label_1
_geom_torsion_atom_site_label_2
_geom_torsion_atom_site_label_3
_geom_torsion_atom_site_label_4
_geom_torsion
Ni1 C11 C12 C13 58.8(3)
Ni1 C11 C15 C14 -58.0(3)
Ni1 C12 C13 C14 60.8(3)
Ni1 C13 C14 C15 62.8(3)
Ni1 C14 C15 C11 58.1(3)
N1 C4 C5 Ni1 23.6(4)
N1 C4 C5 C6 -54.3(5)
N2 C2 C3 N1 -0.4(5)
N2 C7 C8 C9 141.2(5)
C1 N1 C3 C2 1.1(6)
C1 N1 C4 C5 -17.9(5)
C1 N2 C2 C3 -0.4(5)
C1 N2 C7 C8 -82.2(6)
C2 N2 C1 Ni1 179.3(4)
C2 N2 C1 N1 1.0(5)
C2 N2 C7 C8 94.7(5)
C3 N1 C1 Ni1 179.9(3)
C3 N1 C1 N2 -1.3(5)
C3 N1 C4 C5 165.0(4)
C4 N1 C1 Ni1 2.3(5)
C4 N1 C1 N2 -178.9(4)
C4 N1 C3 C2 178.4(4)
C4 C5 C6 Ni1 100.6(4)
C5 Ni1 C1 N1 9.9(3)
C5 Ni1 C1 N2 -168.3(6)
C6 Ni1 C1 N1 49.6(4)
C6 Ni1 C1 N2 -128.6(6)
C7 N2 C1 Ni1 -3.4(8)
C7 N2 C1 N1 178.3(4)
C7 N2 C2 C3 -177.8(4)
C10 C11 C12 Ni1 121.0(5)
C10 C11 C12 C13 179.7(4)
C10 C11 C15 Ni1 -121.5(5)
C10 C11 C15 C14 -179.5(4)
C11 Ni1 C1 N1 -105.2(10)
C11 Ni1 C1 N2 76.7(12)
C11 C12 C13 Ni1 -58.8(3)
C11 C12 C13 C14 2.1(5)
C12 Ni1 C1 N1 164.2(3)
C12 Ni1 C1 N2 -13.9(7)
C12 C11 C15 Ni1 62.0(3)
C12 C11 C15 C14 4.0(5)
C12 C13 C14 Ni1 -62.4(3)
C12 C13 C14 C15 0.4(5)
C13 Ni1 C1 N1 -169.9(3)
C13 Ni1 C1 N2 11.9(6)
C13 C14 C15 Ni1 -60.9(3)
C13 C14 C15 C11 -2.8(5)
C14 Ni1 C1 N1 -127.8(3)
C14 Ni1 C1 N2 54.0(6)
C15 Ni1 C1 N1 -95.3(4)
C15 Ni1 C1 N2 86.5(6)
C15 C11 C12 Ni1 -62.6(3)
C15 C11 C12 C13 -3.8(5)
Ni2 C26 C27 C28 -59.3(3)
Ni2 C26 C30 C29 57.7(3)
Ni2 C27 C28 C29 -60.3(3)
Ni2 C28 C29 C30 -63.1(3)
Ni2 C29 C30 C26 -57.9(3)
N3 C19 C20 Ni2 -23.2(5)
N3 C19 C20 C21 55.4(6)
N4 C17 C18 N3 -0.9(5)
N4 C22 C23 C24 0.5(7)
C16 N3 C18 C17 -0.4(6)
C16 N3 C19 C20 15.1(6)
C16 N4 C17 C18 1.8(6)
C16 N4 C22 C23 90.5(6)
C17 N4 C16 Ni2 175.2(4)
C17 N4 C16 N3 -2.0(5)
C17 N4 C22 C23 -84.7(6)
C18 N3 C16 Ni2 -176.6(3)
C18 N3 C16 N4 1.4(5)
C18 N3 C19 C20 -166.7(5)
C19 N3 C16 Ni2 1.9(5)
C19 N3 C16 N4 179.9(4)
C19 N3 C18 C17 -178.7(5)
C19 C20 C21 Ni2 -100.5(4)
C20 Ni2 C16 N3 -12.9(4)
C20 Ni2 C16 N4 170.0(6)
C21 Ni2 C16 N3 -52.0(4)
C21 Ni2 C16 N4 130.9(6)
C22 N4 C16 Ni2 -0.5(8)
C22 N4 C16 N3 -177.7(4)
C22 N4 C17 C18 177.6(4)
C25 C26 C27 Ni2 -120.1(5)
C25 C26 C27 C28 -179.4(5)
C25 C26 C30 Ni2 120.8(5)
C25 C26 C30 C29 178.5(5)
C26 Ni2 C16 N3 99.2(9)
C26 Ni2 C16 N4 -77.8(11)
C26 C27 C28 Ni2 59.0(3)
C26 C27 C28 C29 -1.2(6)
C27 Ni2 C16 N3 -167.3(3)
C27 Ni2 C16 N4 15.7(7)
C27 C26 C30 Ni2 -62.1(3)
C27 C26 C30 C29 -4.4(5)
C27 C28 C29 Ni2 61.6(3)
C27 C28 C29 C30 -1.5(5)
C28 Ni2 C16 N3 167.4(3)
C28 Ni2 C16 N4 -9.7(6)
C28 C29 C30 Ni2 61.6(3)
C28 C29 C30 C26 3.7(5)
C29 Ni2 C16 N3 125.7(4)
C29 Ni2 C16 N4 -51.3(6)
C30 Ni2 C16 N3 93.0(4)
C30 Ni2 C16 N4 -84.0(6)
C30 C26 C27 Ni2 62.9(3)
C30 C26 C27 C28 3.5(6)
